data_2230764
loop_
_publ_author_name
'Rong, Tao'

_publ_section_title
;
 <i>N</i>-(2-Hydroxybenzyl)adamantan-1-aminium chloride
;
_journal_coeditor_code KP2325
_journal_issue 7
_journal_name_full 'Acta Crystallographica Section E'
_journal_page_first o1602
_journal_paper_doi 10.1107/S1600536811020794
_journal_volume 67
_journal_year 2011
_chemical_formula_iupac 'C17 H24 N O +, Cl -'
_chemical_formula_moiety 'C17 H24 N O +, Cl -'
_chemical_formula_sum 'C17 H24 Cl N O'
_chemical_formula_weight 293.82
_chemical_name_systematic
;
<i>N</i>-(2-Hydroxybenzyl)adamantan-1-aminium chloride
;
_space_group_IT_number 14
_symmetry_cell_setting monoclinic
_symmetry_space_group_name_Hall '-P 2ybc'
_symmetry_space_group_name_H-M 'P 1 21/c 1'
_atom_sites_solution_hydrogens geom
_atom_sites_solution_primary direct
_atom_sites_solution_secondary difmap
_audit_creation_method SHELXL-97
_cell_angle_alpha 90.00
_cell_angle_beta 98.43(3)
_cell_angle_gamma 90.00
_cell_formula_units_Z 4
_cell_length_a 12.262(3)
_cell_length_b 10.202(2)
_cell_length_c 12.845(3)
_cell_measurement_temperature 293(2)
_cell_measurement_theta_max 27.481035
_cell_measurement_theta_min 3.024538
_cell_volume 1589.5(6)
_computing_cell_refinement 'CrystalClear (Rigaku, 2005)'
_computing_data_collection 'CrystalClear (Rigaku, 2005)'
_computing_data_reduction 'CrystalClear (Rigaku, 2005)'
_computing_molecular_graphics 'DIAMOND (Brandenburg & Putz, 2005)'
_computing_publication_material 'SHELXL97 (Sheldrick, 2008)'
_computing_structure_refinement 'SHELXL97 (Sheldrick, 2008)'
_computing_structure_solution 'SHELXS97 (Sheldrick, 2008)'
_diffrn_ambient_temperature 293(2)
_diffrn_detector_area_resol_mean 13.6612
_diffrn_measured_fraction_theta_full 0.998
_diffrn_measured_fraction_theta_max 0.998
_diffrn_measurement_device_type 'Rigaku SCXmini'
_diffrn_measurement_method CCD_Profile_fitting
_diffrn_radiation_monochromator graphite
_diffrn_radiation_source 'fine-focus sealed tube'
_diffrn_radiation_type MoK\a
_diffrn_radiation_wavelength 0.71073
_diffrn_reflns_av_R_equivalents 0.0875
_diffrn_reflns_av_sigmaI/netI 0.0695
_diffrn_reflns_limit_h_max 15
_diffrn_reflns_limit_h_min -15
_diffrn_reflns_limit_k_max 13
_diffrn_reflns_limit_k_min -13
_diffrn_reflns_limit_l_max 16
_diffrn_reflns_limit_l_min -16
_diffrn_reflns_number 15541
_diffrn_reflns_theta_full 27.48
_diffrn_reflns_theta_max 27.48
_diffrn_reflns_theta_min 3.19
_exptl_absorpt_coefficient_mu 0.237
_exptl_absorpt_correction_T_max 0.954
_exptl_absorpt_correction_T_min 0.954
_exptl_absorpt_correction_type multi-scan
_exptl_absorpt_process_details '(CrystalClear; Rigaku, 2005)'
_exptl_crystal_colour Colourless
_exptl_crystal_density_diffrn 1.228
_exptl_crystal_density_method 'not measured'
_exptl_crystal_description Prism
_exptl_crystal_F_000 632
_exptl_crystal_size_max 0.2000
_exptl_crystal_size_mid 0.2000
_exptl_crystal_size_min 0.2000
_refine_diff_density_max 0.352
_refine_diff_density_min -0.482
_refine_ls_extinction_method none
_refine_ls_goodness_of_fit_ref 1.063
_refine_ls_hydrogen_treatment constr
_refine_ls_matrix_type full
_refine_ls_number_parameters 204
_refine_ls_number_reflns 3632
_refine_ls_number_restraints 0
_refine_ls_restrained_S_all 1.063
_refine_ls_R_factor_all 0.1142
_refine_ls_R_factor_gt 0.0737
_refine_ls_shift/su_max 0.000
_refine_ls_shift/su_mean 0.000
_refine_ls_structure_factor_coef Fsqd
_refine_ls_weighting_details 'calc w=1/[\s^2^(Fo^2^)+(0.0986P)^2^+0.3244P] where P=(Fo^2^+2Fc^2^)/3'
_refine_ls_weighting_scheme calc
_refine_ls_wR_factor_gt 0.1884
_refine_ls_wR_factor_ref 0.2166
_reflns_number_gt 2249
_reflns_number_total 3632
_reflns_threshold_expression I>2\s(I)
_cod_data_source_file kp2325.cif
_cod_data_source_block I
_cod_original_sg_symbol_H-M 'P 21/c'
_cod_database_code 2230764
_cod_database_fobs_code 2230764

loop_
_symmetry_equiv_pos_as_xyz
'x, y, z'
'-x, y+1/2, -z+1/2'
'-x, -y, -z'
'x, -y-1/2, z-1/2'

loop_
_atom_site_type_symbol
_atom_site_label
_atom_site_fract_x
_atom_site_fract_y
_atom_site_fract_z
_atom_site_U_iso_or_equiv
_atom_site_adp_type
_atom_site_calc_flag
_atom_site_refinement_flags
_atom_site_occupancy
_atom_site_symmetry_multiplicity
_atom_site_disorder_assembly
_atom_site_disorder_group
Cl Cl1 0.04801(8) 0.97166(8) 0.33131(6) 0.0627(3) Uani d . 1 1 . .
O O1 -0.01490(19) 0.8664(2) -0.12965(18) 0.0641(7) Uani d . 1 1 . .
H H1B -0.0321 0.8850 -0.1947 0.15(2) Uiso d R 1 1 . .
N N1 0.07621(18) 0.6830(2) 0.05578(17) 0.0391(5) Uani d . 1 1 . .
H H1C 0.0596 0.6471 0.1155 0.047 Uiso d R 1 1 . .
H H1A 0.0400 0.6179 0.0181 0.23(3) Uiso d R 1 1 . .
C C18 0.3843(3) 0.7592(5) 0.0829(4) 0.0832(12) Uani d . 1 1 . .
H H18A 0.4245 0.8220 0.0479 0.113(16) Uiso d R 1 1 . .
C C19 0.4046(3) 0.7838(4) 0.1997(4) 0.0854(13) Uani d . 1 1 . .
H H19A 0.4819 0.7749 0.2250 0.093(13) Uiso d R 1 1 . .
H H19B 0.3827 0.8715 0.2141 0.086(12) Uiso d R 1 1 . .
C C20 0.3412(3) 0.6858(4) 0.2566(3) 0.0709(11) Uani d . 1 1 . .
H H20A 0.3543 0.7027 0.3309 0.089(12) Uiso d R 1 1 . .
C C21 0.3796(3) 0.5474(4) 0.2345(3) 0.0752(11) Uani d . 1 1 . .
H H21A 0.4562 0.5379 0.2621 0.072(11) Uiso d R 1 1 . .
H H21B 0.3384 0.4840 0.2679 0.100(15) Uiso d R 1 1 . .
C C22 0.2176(3) 0.7000(4) 0.2164(2) 0.0604(9) Uani d . 1 1 . .
H H22A 0.1762 0.6394 0.2523 0.086(13) Uiso d R 1 1 . .
H H22B 0.1938 0.7873 0.2297 0.079(12) Uiso d R 1 1 . .
C C23 0.3609(3) 0.5257(4) 0.1154(3) 0.0704(11) Uani d . 1 1 . .
H H23A 0.3858 0.4396 0.0999 0.095(13) Uiso d R 1 1 . .
C C24 0.2618(3) 0.7734(4) 0.0421(3) 0.0679(10) Uani d . 1 1 . .
H H24A 0.2377 0.8606 0.0551 0.111(16) Uiso d R 1 1 . .
H H24B 0.2479 0.7574 -0.0323 0.103(15) Uiso d R 1 1 . .
C C25 0.4232(3) 0.6267(5) 0.0625(4) 0.0852(13) Uani d . 1 1 . .
H H25A 0.4139 0.6101 -0.0119 0.130(19) Uiso d R 1 1 . .
H H25B 0.5004 0.6207 0.0892 0.093(13) Uiso d R 1 1 . .
C C26 0.2374(3) 0.5371(3) 0.0762(3) 0.0639(10) Uani d . 1 1 . .
H H26A 0.2226 0.5201 0.0020 0.087(13) Uiso d R 1 1 . .
H H26B 0.1981 0.4737 0.1116 0.052(9) Uiso d R 1 1 . .
C C27 0.1979(2) 0.6736(3) 0.0991(2) 0.0409(6) Uani d . 1 1 . .
C C28 0.0184(3) 0.8077(3) 0.0800(2) 0.0500(7) Uani d . 1 1 . .
H H28A 0.0613 0.8815 0.0634 0.082(12) Uiso d R 1 1 . .
H H28B 0.0135 0.8109 0.1539 0.043(8) Uiso d R 1 1 . .
C C29 -0.0946(2) 0.8170(3) 0.0198(2) 0.0437(7) Uani d . 1 1 . .
C C30 -0.1871(3) 0.8027(3) 0.0692(3) 0.0625(9) Uani d . 1 1 . .
H H30A -0.1780 0.7829 0.1430 0.082(12) Uiso d R 1 1 . .
C C31 -0.2914(3) 0.8181(4) 0.0146(4) 0.0774(11) Uani d . 1 1 . .
H H31A -0.3550 0.8068 0.0493 0.100(15) Uiso d R 1 1 . .
C C32 -0.3042(3) 0.8490(4) -0.0905(4) 0.0794(12) Uani d . 1 1 . .
H H32A -0.3770 0.8604 -0.1288 0.105(14) Uiso d R 1 1 . .
C C33 -0.2136(3) 0.8645(3) -0.1424(3) 0.0653(10) Uani d . 1 1 . .
H H33A -0.2225 0.8857 -0.2160 0.101(14) Uiso d R 1 1 . .
C C34 -0.1099(3) 0.8494(3) -0.0868(2) 0.0492(7) Uani d . 1 1 . .

loop_
_atom_site_aniso_label
_atom_site_aniso_U_11
_atom_site_aniso_U_22
_atom_site_aniso_U_33
_atom_site_aniso_U_12
_atom_site_aniso_U_13
_atom_site_aniso_U_23
Cl1 0.1004(7) 0.0557(5) 0.0339(4) 0.0196(4) 0.0159(4) 0.0021(3)
O1 0.0775(16) 0.0677(16) 0.0505(14) 0.0146(12) 0.0211(11) 0.0142(11)
N1 0.0488(14) 0.0375(12) 0.0313(11) 0.0016(10) 0.0073(10) 0.0006(9)
C18 0.056(2) 0.090(3) 0.107(3) -0.010(2) 0.022(2) 0.016(3)
C19 0.055(2) 0.062(3) 0.133(4) -0.0044(18) -0.008(2) -0.019(2)
C20 0.059(2) 0.101(3) 0.0477(19) 0.014(2) -0.0074(16) -0.0226(19)
C21 0.057(2) 0.078(3) 0.086(3) 0.0117(19) -0.007(2) 0.014(2)
C22 0.061(2) 0.083(3) 0.0361(16) 0.0120(18) 0.0050(15) -0.0123(16)
C23 0.067(2) 0.055(2) 0.085(3) 0.0188(17) -0.003(2) -0.0219(19)
C24 0.057(2) 0.076(3) 0.073(3) -0.0042(18) 0.0178(18) 0.017(2)
C25 0.059(3) 0.113(4) 0.087(3) 0.006(2) 0.022(2) -0.006(3)
C26 0.068(2) 0.0471(19) 0.073(2) 0.0063(16) -0.0012(18) -0.0148(17)
C27 0.0461(16) 0.0396(15) 0.0379(14) -0.0007(12) 0.0091(12) -0.0024(11)
C28 0.0632(19) 0.0418(17) 0.0436(16) 0.0065(14) 0.0024(14) -0.0075(13)
C29 0.0478(16) 0.0352(14) 0.0481(16) 0.0033(12) 0.0072(13) 0.0004(12)
C30 0.067(2) 0.059(2) 0.066(2) 0.0046(16) 0.0223(18) 0.0098(17)
C31 0.053(2) 0.070(3) 0.112(4) -0.0011(18) 0.020(2) 0.005(2)
C32 0.053(2) 0.062(2) 0.114(4) 0.0038(17) -0.016(2) -0.006(2)
C33 0.076(2) 0.054(2) 0.060(2) 0.0130(17) -0.0111(18) -0.0020(16)
C34 0.0628(19) 0.0361(15) 0.0481(17) 0.0059(13) 0.0058(15) -0.0010(12)

loop_
_atom_type_symbol
_atom_type_description
_atom_type_scat_dispersion_real
_atom_type_scat_dispersion_imag
_atom_type_scat_source
C C 0.0033 0.0016 'International Tables Vol C Tables 4.2.6.8 and 6.1.1.4'
H H 0.0000 0.0000 'International Tables Vol C Tables 4.2.6.8 and 6.1.1.4'
Cl Cl 0.1484 0.1585 'International Tables Vol C Tables 4.2.6.8 and 6.1.1.4'
N N 0.0061 0.0033 'International Tables Vol C Tables 4.2.6.8 and 6.1.1.4'
O O 0.0106 0.0060 'International Tables Vol C Tables 4.2.6.8 and 6.1.1.4'

loop_
_geom_angle_atom_site_label_1
_geom_angle_atom_site_label_2
_geom_angle_atom_site_label_3
_geom_angle_site_symmetry_1
_geom_angle_site_symmetry_3
_geom_angle
_geom_angle_publ_flag
C34 O1 H1B . . 108.6 ?
C28 N1 C27 . . 116.3(2) ?
C28 N1 H1C . . 89.7 ?
C27 N1 H1C . . 89.7 ?
C28 N1 H1A . . 121.6 ?
C27 N1 H1A . . 122.1 ?
H1C N1 H1A . . 90.2 ?
C25 C18 C19 . . 108.7(4) ?
C25 C18 C24 . . 110.8(4) ?
C19 C18 C24 . . 109.8(3) ?
C25 C18 H18A . . 109.1 ?
C19 C18 H18A . . 109.5 ?
C24 C18 H18A . . 108.9 ?
C18 C19 C20 . . 110.4(3) ?
C18 C19 H19A . . 109.5 ?
C20 C19 H19A . . 109.0 ?
C18 C19 H19B . . 109.7 ?
C20 C19 H19B . . 110.1 ?
H19A C19 H19B . . 108.3 ?
C19 C20 C21 . . 109.0(3) ?
C19 C20 C22 . . 109.1(3) ?
C21 C20 C22 . . 109.9(3) ?
C19 C20 H20A . . 109.7 ?
C21 C20 H20A . . 109.9 ?
C22 C20 H20A . . 109.3 ?
C20 C21 C23 . . 108.4(3) ?
C20 C21 H21A . . 109.6 ?
C23 C21 H21A . . 110.5 ?
C20 C21 H21B . . 110.1 ?
C23 C21 H21B . . 109.8 ?
H21A C21 H21B . . 108.5 ?
C27 C22 C20 . . 108.9(3) ?
C27 C22 H22A . . 110.2 ?
C20 C22 H22A . . 110.1 ?
C27 C22 H22B . . 109.5 ?
C20 C22 H22B . . 109.8 ?
H22A C22 H22B . . 108.4 ?
C25 C23 C21 . . 110.0(3) ?
C25 C23 C26 . . 110.1(3) ?
C21 C23 C26 . . 108.3(3) ?
C25 C23 H23A . . 109.6 ?
C21 C23 H23A . . 109.6 ?
C26 C23 H23A . . 109.3 ?
C18 C24 C27 . . 108.6(3) ?
C18 C24 H24A . . 110.0 ?
C27 C24 H24A . . 109.9 ?
C18 C24 H24B . . 110.4 ?
C27 C24 H24B . . 109.5 ?
H24A C24 H24B . . 108.4 ?
C18 C25 C23 . . 110.5(3) ?
C18 C25 H25A . . 110.2 ?
C23 C25 H25A . . 109.6 ?
C18 C25 H25B . . 108.9 ?
C23 C25 H25B . . 109.5 ?
H25A C25 H25B . . 108.1 ?
C27 C26 C23 . . 109.6(3) ?
C27 C26 H26A . . 109.8 ?
C23 C26 H26A . . 110.3 ?
C27 C26 H26B . . 109.2 ?
C23 C26 H26B . . 109.5 ?
H26A C26 H26B . . 108.3 ?
C22 C27 N1 . . 111.0(2) ?
C22 C27 C26 . . 110.3(3) ?
N1 C27 C26 . . 108.2(2) ?
C22 C27 C24 . . 109.7(3) ?
N1 C27 C24 . . 109.1(2) ?
C26 C27 C24 . . 108.5(3) ?
C29 C28 N1 . . 112.1(2) ?
C29 C28 H28A . . 109.4 ?
N1 C28 H28A . . 109.0 ?
C29 C28 H28B . . 108.8 ?
N1 C28 H28B . . 109.4 ?
H28A C28 H28B . . 108.0 ?
C30 C29 C34 . . 118.3(3) ?
C30 C29 C28 . . 121.2(3) ?
C34 C29 C28 . . 120.4(3) ?
C31 C30 C29 . . 121.1(3) ?
C31 C30 H30A . . 119.5 ?
C29 C30 H30A . . 119.4 ?
C32 C31 C30 . . 119.4(4) ?
C32 C31 H31A . . 120.1 ?
C30 C31 H31A . . 120.5 ?
C31 C32 C33 . . 121.0(3) ?
C31 C32 H32A . . 119.6 ?
C33 C32 H32A . . 119.4 ?
C34 C33 C32 . . 119.0(4) ?
C34 C33 H33A . . 120.0 ?
C32 C33 H33A . . 121.1 ?
O1 C34 C33 . . 123.7(3) ?
O1 C34 C29 . . 115.1(3) ?
C33 C34 C29 . . 121.2(3) ?

loop_
_geom_bond_atom_site_label_1
_geom_bond_atom_site_label_2
_geom_bond_site_symmetry_2
_geom_bond_distance
_geom_bond_publ_flag
O1 C34 . 1.370(4) ?
O1 H1B . 0.8530 ?
N1 C28 . 1.511(3) ?
N1 C27 . 1.517(3) ?
N1 H1C . 0.9000 ?
N1 H1A . 0.9001 ?
C18 C25 . 1.470(6) ?
C18 C19 . 1.505(6) ?
C18 C24 . 1.524(5) ?
C18 H18A . 0.9599 ?
C19 C20 . 1.518(6) ?
C19 H19A . 0.9600 ?
C19 H19B . 0.9599 ?
C20 C21 . 1.528(5) ?
C20 C22 . 1.534(4) ?
C20 H20A . 0.9600 ?
C21 C23 . 1.529(6) ?
C21 H21A . 0.9600 ?
C21 H21B . 0.9599 ?
C22 C27 . 1.515(4) ?
C22 H22A . 0.9599 ?
C22 H22B . 0.9600 ?
C23 C25 . 1.504(6) ?
C23 C26 . 1.529(5) ?
C23 H23A . 0.9600 ?
C24 C27 . 1.535(4) ?
C24 H24A . 0.9601 ?
C24 H24B . 0.9600 ?
C25 H25A . 0.9600 ?
C25 H25B . 0.9600 ?
C26 C27 . 1.517(4) ?
C26 H26A . 0.9601 ?
C26 H26B . 0.9601 ?
C28 C29 . 1.488(4) ?
C28 H28A . 0.9601 ?
C28 H28B . 0.9600 ?
C29 C30 . 1.386(4) ?
C29 C34 . 1.394(4) ?
C30 C31 . 1.375(5) ?
C30 H30A . 0.9600 ?
C31 C32 . 1.373(6) ?
C31 H31A . 0.9601 ?
C32 C33 . 1.386(6) ?
C32 H32A . 0.9602 ?
C33 C34 . 1.373(5) ?
C33 H33A . 0.9598 ?

loop_
_geom_hbond_atom_site_label_D
_geom_hbond_atom_site_label_H
_geom_hbond_atom_site_label_A
_geom_hbond_site_symmetry_A
_geom_hbond_distance_DH
_geom_hbond_distance_HA
_geom_hbond_distance_DA
_geom_hbond_angle_DHA
N1 H1A Cl1 4_575 0.90 2.58 3.260(2) 132.7
N1 H1C Cl1 2_545 0.90 2.38 3.118(2) 138.9
O1 H1B Cl1 3_575 0.85 2.27 3.049(2) 151.8

loop_
_cod_related_entry_id
_cod_related_entry_database
_cod_related_entry_code
1 ChemSpider 18463317
